data_4032461
loop_
_publ_author_name
'Patel, Ketan'
'Deshmukh, Satej S.'
'Bodkhe, Dnyaneshwar'
'Mane, Manoj'
'Vanka, Kumar'
'Shinde, Dinesh'
'Rajamohanan, Pattuparambil R.'
'Nandi, Shyamapada'
'Vaidhyanathan, Ramanathan'
'Chikkali, Samir H.'

_publ_section_title
;
 Secondary Interactions Arrest the Hemiaminal Intermediate To Invert the
 Modus Operandi of Schiff Base Reaction: A Route to Benzoxazinones.
;
_journal_issue 8
_journal_name_full 'The Journal of organic chemistry'
_journal_page_first 4342
_journal_page_last 4351
_journal_paper_doi 10.1021/acs.joc.7b00352
_journal_volume 82
_journal_year 2017
_chemical_formula_moiety 'C15 H8 F5 N O2'
_chemical_formula_sum 'C15 H8 F5 N O2'
_chemical_formula_weight 329.22
_chemical_name_common Benzoxazinone
_chemical_name_systematic
; 
 'Pentafluoro benzoxazinone'
;
_space_group_IT_number 14
_symmetry_cell_setting monoclinic
_symmetry_space_group_name_Hall '-P 2ybc'
_symmetry_space_group_name_H-M 'P 1 21/c 1'
_atom_sites_solution_hydrogens geom
_atom_sites_solution_primary direct
_atom_sites_solution_secondary difmap
_audit_creation_method SHELXL-97
_cell_angle_alpha 90.00
_cell_angle_beta 95.854(14)
_cell_angle_gamma 90.00
_cell_formula_units_Z 8
_cell_length_a 10.971(3)
_cell_length_b 9.801(2)
_cell_length_c 24.597(5)
_cell_measurement_reflns_used 4833
_cell_measurement_temperature 100(2)
_cell_measurement_theta_max 69.012
_cell_measurement_theta_min 3.613
_cell_volume 2631.0(10)
_computing_cell_refinement 'SHELXTL Suite'
_computing_data_collection 'Bruker APEXII'
_computing_data_reduction 'Bruker SAINT'
_computing_molecular_graphics 'Diamond 3.0'
_computing_structure_refinement 'SHELXL-97 (Sheldrick, 2008)'
_computing_structure_solution 'SHELXS-97 (Sheldrick, 2008)'
_diffrn_ambient_temperature 100(2)
_diffrn_measured_fraction_theta_full 0.990
_diffrn_measured_fraction_theta_max 0.990
_diffrn_measurement_device_type 'fine-focus sealed tube'
_diffrn_measurement_method APEXII
_diffrn_radiation_monochromator graphite
_diffrn_radiation_source 'fine-focus sealed tube'
_diffrn_radiation_type CuK\a
_diffrn_radiation_wavelength 1.54178
_diffrn_reflns_av_R_equivalents 0.1113
_diffrn_reflns_av_sigmaI/netI 0.0725
_diffrn_reflns_limit_h_max 13
_diffrn_reflns_limit_h_min -13
_diffrn_reflns_limit_k_max 11
_diffrn_reflns_limit_k_min -11
_diffrn_reflns_limit_l_max 29
_diffrn_reflns_limit_l_min -29
_diffrn_reflns_number 23991
_diffrn_reflns_theta_full 69.01
_diffrn_reflns_theta_max 69.01
_diffrn_reflns_theta_min 3.61
_exptl_absorpt_coefficient_mu 1.406
_exptl_absorpt_correction_T_max 0.755
_exptl_absorpt_correction_T_min 0.633
_exptl_absorpt_correction_type multi-scan
_exptl_absorpt_process_details SADABS,2008
_exptl_crystal_colour colourless
_exptl_crystal_density_diffrn 1.662
_exptl_crystal_density_method 'not measured'
_exptl_crystal_description flaky
_exptl_crystal_F_000 1328
_exptl_crystal_size_max 0.5
_exptl_crystal_size_mid 0.3
_exptl_crystal_size_min 0.2
_refine_diff_density_max 0.400
_refine_diff_density_min -0.409
_refine_diff_density_rms 0.066
_refine_ls_extinction_method none
_refine_ls_goodness_of_fit_ref 1.052
_refine_ls_hydrogen_treatment mixed
_refine_ls_matrix_type full
_refine_ls_number_parameters 417
_refine_ls_number_reflns 4833
_refine_ls_number_restraints 0
_refine_ls_restrained_S_all 1.052
_refine_ls_R_factor_all 0.1305
_refine_ls_R_factor_gt 0.0802
_refine_ls_shift/su_max 0.000
_refine_ls_shift/su_mean 0.000
_refine_ls_structure_factor_coef Fsqd
_refine_ls_weighting_details 'calc w=1/[\s^2^(Fo^2^)+(0.0474P)^2^+5.6948P] where P=(Fo^2^+2Fc^2^)/3'
_refine_ls_weighting_scheme calc
_refine_ls_wR_factor_gt 0.1675
_refine_ls_wR_factor_ref 0.1936
_reflns_number_gt 3030
_reflns_number_total 4833
_reflns_threshold_expression >2sigma(I)
_cod_data_source_file jo7b00352_si_003.cif
_cod_data_source_block test_a
_cod_original_cell_volume 2631.1(11)
_cod_original_sg_symbol_H-M 'P 21/c'
_cod_database_code 4032461

loop_
_symmetry_equiv_pos_as_xyz
'x, y, z'
'-x, y+1/2, -z+1/2'
'-x, -y, -z'
'x, -y-1/2, z-1/2'

loop_
_atom_site_label
_atom_site_type_symbol
_atom_site_fract_x
_atom_site_fract_y
_atom_site_fract_z
_atom_site_U_iso_or_equiv
_atom_site_adp_type
_atom_site_occupancy
_atom_site_symmetry_multiplicity
_atom_site_calc_flag
_atom_site_refinement_flags
F6 F 0.6729(2) 0.5717(3) 0.29979(11) 0.0544(7) Uani 1 1 d .
F1 F 0.7827(2) 0.2724(3) 0.68223(12) 0.0622(8) Uani 1 1 d .
O1 O 0.9037(3) 0.5966(3) 0.75739(11) 0.0435(7) Uani 1 1 d .
F7 F 0.7815(3) 0.5467(3) 0.40128(12) 0.0684(8) Uani 1 1 d .
F5 F 1.0434(3) 0.6511(3) 0.66712(11) 0.0660(8) Uani 1 1 d .
O3 O 0.4307(3) 0.6436(3) 0.25070(12) 0.0462(8) Uani 1 1 d .
F10 F 0.4289(3) 0.9288(3) 0.35798(12) 0.0716(9) Uani 1 1 d .
O2 O 0.8867(3) 0.7264(3) 0.82801(12) 0.0496(8) Uani 1 1 d .
F2 F 0.7273(3) 0.2733(3) 0.57346(13) 0.0798(10) Uani 1 1 d .
O4 O 0.3166(3) 0.5396(3) 0.18624(14) 0.0568(9) Uani 1 1 d .
F4 F 0.9888(3) 0.6475(4) 0.55861(13) 0.0868(10) Uani 1 1 d .
N2 N 0.5738(3) 0.8089(4) 0.23195(14) 0.0426(9) Uani 1 1 d .
H2 H 0.6493 0.8252 0.2428 0.051 Uiso 1 1 calc R
F8 F 0.7105(3) 0.7079(4) 0.48245(12) 0.0859(11) Uani 1 1 d .
N1 N 1.0665(3) 0.4434(4) 0.75686(14) 0.0415(9) Uani 1 1 d .
H1 H 1.1210 0.4283 0.7348 0.050 Uiso 1 1 calc R
F3 F 0.8324(3) 0.4565(4) 0.51163(12) 0.0939(12) Uani 1 1 d .
F9 F 0.5331(3) 0.8958(4) 0.46034(13) 0.0908(11) Uani 1 1 d .
C17 C 0.5277(4) 0.8177(4) 0.17801(17) 0.0371(10) Uani 1 1 d .
C23 C 0.3837(4) 0.6359(4) 0.19754(18) 0.0406(10) Uani 1 1 d .
C2 C 1.0931(4) 0.4502(4) 0.81254(17) 0.0378(10) Uani 1 1 d .
C8 C 0.9304(4) 0.6233(4) 0.81130(17) 0.0376(10) Uani 1 1 d .
C25 C 0.5463(4) 0.7499(4) 0.32566(17) 0.0430(10) Uani 1 1 d .
C16 C 0.4254(4) 0.7360(4) 0.15948(18) 0.0379(10) Uani 1 1 d .
C1 C 1.0196(4) 0.5332(4) 0.84246(17) 0.0377(10) Uani 1 1 d .
C6 C 1.0449(4) 0.5432(4) 0.89966(17) 0.0431(11) Uani 1 1 d .
C10 C 0.9138(4) 0.4624(4) 0.67808(18) 0.0427(10) Uani 1 1 d .
C11 C 0.8345(4) 0.3655(5) 0.65262(19) 0.0465(11) Uani 1 1 d .
C15 C 0.9656(4) 0.5563(5) 0.64561(19) 0.0485(11) Uani 1 1 d .
C9 C 0.9399(4) 0.4638(4) 0.73889(17) 0.0410(10) Uani 1 1 d .
H9 H 0.8910 0.3931 0.7547 0.049 Uiso 1 1 calc R
C24 C 0.4867(4) 0.7704(5) 0.26863(18) 0.0457(11) Uani 1 1 d .
H24 H 0.4236 0.8412 0.2687 0.055 Uiso 1 1 calc R
C27 C 0.6923(4) 0.6395(5) 0.39104(19) 0.0484(11) Uani 1 1 d .
C26 C 0.6369(4) 0.6532(4) 0.33837(19) 0.0447(11) Uani 1 1 d .
C21 C 0.3781(4) 0.7415(5) 0.10419(19) 0.0474(11) Uani 1 1 d .
C18 C 0.5819(4) 0.9005(5) 0.14161(19) 0.0473(11) Uani 1 1 d .
H18 H 0.6495 0.9536 0.1537 0.057 Uiso 1 1 calc R
C5 C 1.1428(4) 0.4697(5) 0.92410(18) 0.0513(12) Uani 1 1 d .
H5 H 1.1598 0.4734 0.9619 0.062 Uiso 1 1 calc R
C3 C 1.1931(4) 0.3802(5) 0.83894(19) 0.0473(11) Uani 1 1 d .
H3 H 1.2431 0.3271 0.8191 0.057 Uiso 1 1 calc R
C30 C 0.5137(4) 0.8312(5) 0.3678(2) 0.0510(12) Uani 1 1 d .
C12 C 0.8069(5) 0.3656(5) 0.5969(2) 0.0561(13) Uani 1 1 d .
C19 C 0.5356(4) 0.9039(5) 0.08783(19) 0.0537(12) Uani 1 1 d .
H19 H 0.5728 0.9585 0.0634 0.064 Uiso 1 1 calc R
C14 C 0.9379(5) 0.5554(5) 0.5892(2) 0.0580(14) Uani 1 1 d .
C28 C 0.6567(5) 0.7206(6) 0.43132(19) 0.0556(13) Uani 1 1 d .
C7 C 0.9686(4) 0.6286(5) 0.93444(19) 0.0561(13) Uani 1 1 d .
H7A H 0.9982 0.6173 0.9723 0.084 Uiso 1 1 calc R
H7B H 0.8847 0.5999 0.9287 0.084 Uiso 1 1 calc R
H7C H 0.9745 0.7229 0.9245 0.084 Uiso 1 1 calc R
C4 C 1.2165(4) 0.3909(5) 0.8943(2) 0.0559(13) Uani 1 1 d .
H4 H 1.2828 0.3445 0.9122 0.067 Uiso 1 1 calc R
C20 C 0.4337(4) 0.8268(5) 0.06950(19) 0.0534(12) Uani 1 1 d .
H20 H 0.4021 0.8327 0.0330 0.064 Uiso 1 1 calc R
C13 C 0.8585(5) 0.4593(6) 0.5663(2) 0.0610(14) Uani 1 1 d .
C29 C 0.5666(5) 0.8164(5) 0.4204(2) 0.0578(13) Uani 1 1 d .
C22 C 0.2654(5) 0.6614(6) 0.0821(2) 0.0715(16) Uani 1 1 d .
H22A H 0.2371 0.6940 0.0462 0.107 Uiso 1 1 calc R
H22B H 0.2021 0.6731 0.1059 0.107 Uiso 1 1 calc R
H22C H 0.2859 0.5664 0.0801 0.107 Uiso 1 1 calc R

loop_
_atom_site_aniso_label
_atom_site_aniso_U_11
_atom_site_aniso_U_22
_atom_site_aniso_U_33
_atom_site_aniso_U_23
_atom_site_aniso_U_13
_atom_site_aniso_U_12
F6 0.0547(16) 0.0517(16) 0.0580(16) -0.0085(13) 0.0113(13) 0.0065(13)
F1 0.0566(17) 0.0618(18) 0.0687(19) -0.0084(15) 0.0079(14) -0.0057(15)
O1 0.0450(17) 0.0448(17) 0.0416(17) 0.0007(13) 0.0086(13) 0.0100(14)
F7 0.0595(17) 0.076(2) 0.0686(19) 0.0157(16) 0.0026(14) 0.0111(16)
F5 0.0681(19) 0.0666(19) 0.0646(18) 0.0055(15) 0.0122(15) -0.0094(16)
O3 0.0464(17) 0.0427(17) 0.0500(18) 0.0028(14) 0.0072(14) -0.0098(15)
F10 0.0727(19) 0.0666(19) 0.078(2) -0.0126(16) 0.0201(16) 0.0203(17)
O2 0.0564(19) 0.0391(17) 0.0563(19) -0.0020(15) 0.0192(16) 0.0075(15)
F2 0.071(2) 0.087(2) 0.075(2) -0.0296(18) -0.0189(16) 0.0077(18)
O4 0.0530(19) 0.0447(18) 0.072(2) 0.0034(16) 0.0033(17) -0.0162(16)
F4 0.105(3) 0.095(3) 0.064(2) 0.0224(18) 0.0280(18) 0.013(2)
N2 0.0335(18) 0.045(2) 0.049(2) 0.0022(17) 0.0038(16) -0.0063(16)
F8 0.093(2) 0.115(3) 0.0480(18) 0.0023(18) 0.0009(16) -0.007(2)
N1 0.0329(18) 0.051(2) 0.042(2) -0.0027(17) 0.0077(15) 0.0070(17)
F3 0.112(3) 0.121(3) 0.0456(18) -0.0066(18) -0.0077(17) 0.038(2)
F9 0.114(3) 0.100(3) 0.063(2) -0.0285(19) 0.0286(19) 0.005(2)
C17 0.036(2) 0.028(2) 0.047(3) -0.0007(18) 0.0084(19) 0.0031(18)
C23 0.033(2) 0.033(2) 0.057(3) 0.000(2) 0.008(2) -0.0017(19)
C2 0.037(2) 0.035(2) 0.042(2) -0.0004(18) 0.0059(19) -0.0011(19)
C8 0.038(2) 0.032(2) 0.044(2) 0.0032(19) 0.0142(19) -0.0043(19)
C25 0.047(3) 0.040(2) 0.043(3) -0.0004(19) 0.010(2) -0.010(2)
C16 0.033(2) 0.028(2) 0.053(3) -0.0007(18) 0.0040(19) 0.0012(18)
C1 0.037(2) 0.033(2) 0.044(2) 0.0027(18) 0.0094(19) -0.0066(19)
C6 0.049(3) 0.042(2) 0.040(2) 0.002(2) 0.013(2) -0.012(2)
C10 0.038(2) 0.045(3) 0.046(3) -0.001(2) 0.005(2) 0.013(2)
C11 0.039(2) 0.048(3) 0.053(3) -0.003(2) 0.007(2) 0.015(2)
C15 0.046(3) 0.045(3) 0.055(3) -0.004(2) 0.007(2) 0.008(2)
C9 0.039(2) 0.040(2) 0.044(2) 0.0005(19) 0.0049(19) 0.002(2)
C24 0.046(3) 0.040(2) 0.053(3) -0.002(2) 0.012(2) -0.004(2)
C27 0.042(3) 0.051(3) 0.053(3) 0.007(2) 0.008(2) -0.003(2)
C26 0.043(2) 0.039(2) 0.053(3) -0.003(2) 0.014(2) -0.006(2)
C21 0.042(2) 0.041(3) 0.058(3) -0.003(2) 0.000(2) 0.003(2)
C18 0.038(2) 0.045(3) 0.060(3) 0.004(2) 0.008(2) -0.006(2)
C5 0.057(3) 0.061(3) 0.036(2) 0.000(2) 0.004(2) -0.010(3)
C3 0.039(2) 0.050(3) 0.052(3) 0.001(2) 0.003(2) 0.006(2)
C30 0.050(3) 0.045(3) 0.060(3) -0.005(2) 0.016(2) 0.000(2)
C12 0.051(3) 0.060(3) 0.055(3) -0.013(3) -0.003(2) 0.021(3)
C19 0.055(3) 0.056(3) 0.051(3) 0.011(2) 0.009(2) 0.001(2)
C14 0.064(3) 0.060(3) 0.053(3) 0.016(3) 0.019(3) 0.025(3)
C28 0.059(3) 0.068(3) 0.040(3) 0.000(2) 0.007(2) -0.013(3)
C7 0.063(3) 0.061(3) 0.047(3) -0.004(2) 0.020(2) -0.009(3)
C4 0.048(3) 0.062(3) 0.056(3) 0.009(3) -0.003(2) 0.003(2)
C20 0.056(3) 0.056(3) 0.046(3) 0.002(2) -0.005(2) -0.002(3)
C13 0.062(3) 0.075(4) 0.043(3) -0.011(3) -0.008(3) 0.025(3)
C29 0.068(3) 0.059(3) 0.049(3) -0.015(2) 0.021(3) -0.012(3)
C22 0.059(3) 0.078(4) 0.071(4) -0.001(3) -0.024(3) -0.014(3)

loop_
_atom_type_symbol
_atom_type_description
_atom_type_scat_dispersion_real
_atom_type_scat_dispersion_imag
_atom_type_scat_source
C C 0.0181 0.0091 'International Tables Vol C Tables 4.2.6.8 and 6.1.1.4'
H H 0.0000 0.0000 'International Tables Vol C Tables 4.2.6.8 and 6.1.1.4'
N N 0.0311 0.0180 'International Tables Vol C Tables 4.2.6.8 and 6.1.1.4'
O O 0.0492 0.0322 'International Tables Vol C Tables 4.2.6.8 and 6.1.1.4'
F F 0.0727 0.0534 'International Tables Vol C Tables 4.2.6.8 and 6.1.1.4'

loop_
_geom_angle_atom_site_label_1
_geom_angle_atom_site_label_2
_geom_angle_atom_site_label_3
_geom_angle
C8 O1 C9 116.3(3)
C23 O3 C24 116.9(3)
C17 N2 C24 115.0(3)
C17 N2 H2 122.5
C24 N2 H2 122.5
C2 N1 C9 113.8(3)
C2 N1 H1 123.1
C9 N1 H1 123.1
N2 C17 C18 121.4(4)
N2 C17 C16 118.5(4)
C18 C17 C16 120.1(4)
O4 C23 O3 115.2(4)
O4 C23 C16 126.8(4)
O3 C23 C16 117.8(4)
N1 C2 C3 121.1(4)
N1 C2 C1 118.4(4)
C3 C2 C1 120.5(4)
O2 C8 O1 116.2(4)
O2 C8 C1 126.1(4)
O1 C8 C1 117.3(4)
C30 C25 C26 117.4(4)
C30 C25 C24 120.2(4)
C26 C25 C24 122.5(4)
C21 C16 C17 119.5(4)
C21 C16 C23 122.4(4)
C17 C16 C23 117.6(4)
C2 C1 C6 119.8(4)
C2 C1 C8 117.4(4)
C6 C1 C8 122.0(4)
C5 C6 C1 117.7(4)
C5 C6 C7 119.6(4)
C1 C6 C7 122.7(4)
C15 C10 C11 118.0(4)
C15 C10 C9 121.7(4)
C11 C10 C9 120.3(4)
F1 C11 C12 118.9(5)
F1 C11 C10 120.2(4)
C12 C11 C10 120.8(5)
F5 C15 C10 121.3(4)
F5 C15 C14 117.8(5)
C10 C15 C14 120.9(5)
N1 C9 O1 108.5(3)
N1 C9 C10 113.0(3)
O1 C9 C10 107.0(3)
N1 C9 H9 109.4
O1 C9 H9 109.4
C10 C9 H9 109.4
N2 C24 O3 109.1(3)
N2 C24 C25 111.7(4)
O3 C24 C25 107.7(3)
N2 C24 H24 109.4
O3 C24 H24 109.4
C25 C24 H24 109.4
F7 C27 C28 121.3(4)
F7 C27 C26 119.0(4)
C28 C27 C26 119.7(5)
F6 C26 C27 118.5(4)
F6 C26 C25 120.5(4)
C27 C26 C25 121.0(4)
C20 C21 C16 118.6(4)
C20 C21 C22 119.1(4)
C16 C21 C22 122.3(4)
C19 C18 C17 119.8(4)
C19 C18 H18 120.1
C17 C18 H18 120.1
C6 C5 C4 122.2(4)
C6 C5 H5 118.9
C4 C5 H5 118.9
C4 C3 C2 119.0(4)
C4 C3 H3 120.5
C2 C3 H3 120.5
F10 C30 C29 117.8(4)
F10 C30 C25 120.3(4)
C29 C30 C25 122.0(5)
F2 C12 C13 120.7(5)
F2 C12 C11 119.6(5)
C13 C12 C11 119.7(5)
C18 C19 C20 120.6(4)
C18 C19 H19 119.7
C20 C19 H19 119.7
F4 C14 C13 121.3(5)
F4 C14 C15 119.9(5)
C13 C14 C15 118.8(5)
F8 C28 C27 119.9(5)
F8 C28 C29 119.2(5)
C27 C28 C29 121.0(4)
C6 C7 H7A 109.5
C6 C7 H7B 109.5
H7A C7 H7B 109.5
C6 C7 H7C 109.5
H7A C7 H7C 109.5
H7B C7 H7C 109.5
C3 C4 C5 120.8(4)
C3 C4 H4 119.6
C5 C4 H4 119.6
C21 C20 C19 121.4(4)
C21 C20 H20 119.3
C19 C20 H20 119.3
F3 C13 C12 119.0(5)
F3 C13 C14 119.2(5)
C12 C13 C14 121.7(5)
F9 C29 C28 120.3(5)
F9 C29 C30 120.7(5)
C28 C29 C30 119.0(4)
C21 C22 H22A 109.5
C21 C22 H22B 109.5
H22A C22 H22B 109.5
C21 C22 H22C 109.5
H22A C22 H22C 109.5
H22B C22 H22C 109.5

loop_
_geom_bond_atom_site_label_1
_geom_bond_atom_site_label_2
_geom_bond_distance
F6 C26 1.331(5)
F1 C11 1.331(5)
O1 C8 1.354(5)
O1 C9 1.448(5)
F7 C27 1.341(5)
F5 C15 1.334(5)
O3 C23 1.358(5)
O3 C24 1.437(5)
F10 C30 1.339(5)
O2 C8 1.208(5)
F2 C12 1.346(6)
O4 C23 1.211(5)
F4 C14 1.333(6)
N2 C17 1.373(5)
N2 C24 1.430(5)
N2 H2 0.8600
F8 C28 1.340(5)
N1 C2 1.373(5)
N1 C9 1.428(5)
N1 H1 0.8600
F3 C13 1.346(5)
F9 C29 1.333(5)
C17 C18 1.386(6)
C17 C16 1.415(5)
C23 C16 1.462(6)
C2 C3 1.397(6)
C2 C1 1.406(6)
C8 C1 1.474(6)
C25 C30 1.383(6)
C25 C26 1.386(6)
C25 C24 1.499(6)
C16 C21 1.406(6)
C1 C6 1.409(6)
C6 C5 1.379(6)
C6 C7 1.509(6)
C10 C15 1.379(6)
C10 C11 1.392(6)
C10 C9 1.494(6)
C11 C12 1.373(6)
C15 C14 1.390(7)
C9 H9 0.9800
C24 H24 0.9800
C27 C28 1.359(7)
C27 C26 1.380(6)
C21 C20 1.380(6)
C21 C22 1.518(6)
C18 C19 1.368(6)
C18 H18 0.9300
C5 C4 1.382(7)
C5 H5 0.9300
C3 C4 1.364(6)
C3 H3 0.9300
C30 C29 1.372(7)
C12 C13 1.348(8)
C19 C20 1.386(6)
C19 H19 0.9300
C14 C13 1.365(7)
C28 C29 1.369(7)
C7 H7A 0.9600
C7 H7B 0.9600
C7 H7C 0.9600
C4 H4 0.9300
C20 H20 0.9300
C22 H22A 0.9600
C22 H22B 0.9600
C22 H22C 0.9600
